data_4086940
loop_
_publ_author_name
'Bai, Wei'
'Lee, Ka-Ho'
'Hung, Wai Yiu'
'Sung, Herman H. Y.'
'Williams, Ian D.'
'Lin, Zhenyang'
'Jia, Guochen'

_publ_section_title
;
 Reactions of Osmium Carbyne Complexes OsCl3(\\tb CR)(PPh3)2 (R =
 CH&#x2550;CPh2, CH2Ar) with Bromine and Hydrogen Peroxide
;
_journal_issue 3
_journal_name_full Organometallics
_journal_page_first 657
_journal_paper_doi 10.1021/acs.organomet.6b00860
_journal_volume 36
_journal_year 2017
_chemical_formula_moiety 'C51 H40 Cl4 Os P2, 0.75(C4 H8 O), 0.375(C6 H14)'
_chemical_formula_sum 'C56.25 H51.25 Cl4 O0.75 Os P2'
_chemical_formula_weight 1133.16
_chemical_name_systematic
;
 ? 
;
_space_group_crystal_system monoclinic
_space_group_IT_number 14
_space_group_name_Hall '-P 2yn'
_space_group_name_H-M_alt 'P 1 21/n 1'
_symmetry_space_group_name_Hall '-P 2yn'
_symmetry_space_group_name_H-M 'P 1 21/n 1'
_atom_sites_solution_hydrogens geom
_atom_sites_solution_primary direct
_audit_creation_date 2016-06-08
_audit_creation_method
;
Olex2 1.2
(compiled 2016.02.19 svn.r3266 for OlexSys, GUI svn.r5155)
;
_cell_angle_alpha 90
_cell_angle_beta 91.5799(8)
_cell_angle_gamma 90
_cell_formula_units_Z 4
_cell_length_a 12.91509(14)
_cell_length_b 17.98521(19)
_cell_length_c 20.77311(19)
_cell_measurement_reflns_used 21865
_cell_measurement_temperature 100.00(10)
_cell_measurement_theta_max 29.7090
_cell_measurement_theta_min 3.8330
_cell_volume 4823.36(9)
_computing_cell_refinement
;
CrysAlisPro, Agilent Technologies,
Version 1.171.37.35 (release 13-08-2014 CrysAlis171 .NET)
(compiled Aug 13 2014,18:06:01)
;
_computing_data_collection
;
CrysAlisPro, Agilent Technologies,
Version 1.171.37.35 (release 13-08-2014 CrysAlis171 .NET)
(compiled Aug 13 2014,18:06:01)
;
_computing_data_reduction
;
CrysAlisPro, Agilent Technologies,
Version 1.171.37.35 (release 13-08-2014 CrysAlis171 .NET)
(compiled Aug 13 2014,18:06:01)
;
_computing_molecular_graphics 'Olex2 (Dolomanov et al., 2009)'
_computing_publication_material 'Olex2 (Dolomanov et al., 2009)'
_computing_structure_refinement 'ShelXL (Sheldrick, 2015)'
_computing_structure_solution 'ShelXS (Sheldrick, 2008)'
_diffrn_ambient_environment N~2~
_diffrn_ambient_temperature 100.00(10)
_diffrn_detector 'CCD plate'
_diffrn_detector_area_resol_mean 10.3587
_diffrn_detector_type Atlas
_diffrn_measured_fraction_theta_full 0.994
_diffrn_measured_fraction_theta_max 0.994
_diffrn_measurement_details
;
#__ type_ start__ end____ width___ exp.time_
  1 omega   -8.00   93.00   1.0000   40.0000
omega____ theta____ kappa____ phi______ frames
    -       15.7012   57.0000  120.0000 101

#__ type_ start__ end____ width___ exp.time_
  2 omega  -35.00   52.00   1.0000   40.0000
omega____ theta____ kappa____ phi______ frames
    -       15.7012  -77.0000  -30.0000 87

#__ type_ start__ end____ width___ exp.time_
  3 omega  -56.00   44.00   1.0000   40.0000
omega____ theta____ kappa____ phi______ frames
    -       15.7012  -57.0000 -150.0000 100
;
_diffrn_measurement_device 'kappa diffractometer'
_diffrn_measurement_device_type 'SuperNova, Dual, Mo at zero, Atlas'
_diffrn_measurement_method '\w scans'
_diffrn_orient_matrix_UB_11 -0.0374733000
_diffrn_orient_matrix_UB_12 -0.0022393000
_diffrn_orient_matrix_UB_13 -0.0255312000
_diffrn_orient_matrix_UB_21 0.0400838000
_diffrn_orient_matrix_UB_22 -0.0048716000
_diffrn_orient_matrix_UB_23 -0.0222841000
_diffrn_orient_matrix_UB_31 -0.0028412000
_diffrn_orient_matrix_UB_32 -0.0390731000
_diffrn_orient_matrix_UB_33 0.0042511000
_diffrn_radiation_monochromator mirror
_diffrn_radiation_probe x-ray
_diffrn_radiation_type MoK\a
_diffrn_radiation_wavelength 0.71073
_diffrn_reflns_av_R_equivalents 0.0197
_diffrn_reflns_av_unetI/netI 0.0213
_diffrn_reflns_limit_h_max 14
_diffrn_reflns_limit_h_min -15
_diffrn_reflns_limit_k_max 22
_diffrn_reflns_limit_k_min -21
_diffrn_reflns_limit_l_max 25
_diffrn_reflns_limit_l_min -22
_diffrn_reflns_number 28793
_diffrn_reflns_theta_full 25.000
_diffrn_reflns_theta_max 25.997
_diffrn_reflns_theta_min 3.378
_diffrn_source 'SuperNova (Mo) X-ray Source'
_diffrn_source_current 0.80
_diffrn_source_power 0.040
_diffrn_source_target Mo
_diffrn_source_voltage 50
_exptl_absorpt_coefficient_mu 2.972
_exptl_absorpt_correction_T_max 1.00000
_exptl_absorpt_correction_T_min 0.86738
_exptl_absorpt_correction_type multi-scan
_exptl_absorpt_process_details
;
CrysAlisPro, Agilent Technologies,
Version 1.171.37.35 (release 13-08-2014 CrysAlis171 .NET)
(compiled Aug 13 2014,18:06:01)
Empirical absorption correction using spherical harmonics,
 implemented in SCALE3 ABSPACK scaling algorithm.
;
_exptl_crystal_colour green
_exptl_crystal_colour_primary green
_exptl_crystal_density_diffrn 1.560
_exptl_crystal_density_method 'not measured'
_exptl_crystal_description block
_exptl_crystal_F_000 2275
_exptl_crystal_size_max 0.32
_exptl_crystal_size_mid 0.25
_exptl_crystal_size_min 0.15
_refine_diff_density_max 0.615
_refine_diff_density_min -0.441
_refine_diff_density_rms 0.068
_refine_ls_extinction_method none
_refine_ls_goodness_of_fit_ref 1.000
_refine_ls_hydrogen_treatment constr
_refine_ls_matrix_type full
_refine_ls_number_parameters 583
_refine_ls_number_reflns 9417
_refine_ls_number_restraints 14
_refine_ls_restrained_S_all 1.002
_refine_ls_R_factor_all 0.0208
_refine_ls_R_factor_gt 0.0181
_refine_ls_shift/su_max 0.003
_refine_ls_shift/su_mean 0.000
_refine_ls_structure_factor_coef Fsqd
_refine_ls_weighting_details 'w=1/[\s^2^(Fo^2^)+(0.0135P)^2^+6.0261P] where P=(Fo^2^+2Fc^2^)/3'
_refine_ls_weighting_scheme calc
_refine_ls_wR_factor_gt 0.0403
_refine_ls_wR_factor_ref 0.0412
_reflns_Friedel_coverage 0.000
_reflns_number_gt 8754
_reflns_number_total 9417
_reflns_threshold_expression 'I > 2\s(I)'
_cod_data_source_file om6b00860_si_002.cif
_cod_data_source_block complex11
_cod_depositor_comments 'Adding full bibliography for 4086939--4086941.cif.'
_cod_database_code 4086940
_shelx_space_group_comment
;
The symmetry employed for this shelxl refinement is uniquely defined
by the following loop, which should always be used as a source of
symmetry information in preference to the above space-group names.
They are only intended as comments.
;
_reflns_odcompleteness_completeness 99.71
_reflns_odcompleteness_iscentric 1
_reflns_odcompleteness_theta 27.04
_olex2_refinement_description
;
1. Fixed Uiso
 At 1.2 times of:
  All C(H) groups
2. Shared sites
{O6S, C10S}
3. Restrained distances
 C11S-C12S = C12S-C13S
 1.52 with sigma of 0.02
 C21S-C22S = C23S-C22S
 1.52 with sigma of 0.02
 C5S-C2S
 2.4 with sigma of 0.04
 C3S-O1S
 2.38 with sigma of 0.04
 C4S-O1S
 2.38 with sigma of 0.04
 C5S-C3S
 2.38 with sigma of 0.04
 C4S-C2S
 2.38 with sigma of 0.04
 C4S-C5S \\sim C2S-C3S \\sim C4S-C3S
 with sigma of 0.02
 O1S-C5S \\sim O1S-C2S
 with sigma of 0.02
 C8S-C9S \\sim C8S-C7S
 with sigma of 0.02
4. Uiso/Uaniso restraints and constraints
Uiso(O6S) = Uiso(C10S)
5. Others
 Fixed Sof: O1S(0.5) C2S(0.5) C3S(0.5) C4S(0.5) C5S(0.5) O6S(0.25) C7S(0.25)
 C8S(0.25) C9S(0.25) C10S(0.25) C11S(0.25) C12S(0.25) C13S(0.25) C21S(0.5)
 C22S(0.5) C23S(0.5)
6.a Aromatic/amide H refined with riding coordinates:
 C5(H5), C6(H6), C7(H7), C8(H8), C9(H9), C11(H11), C12(H12), C13(H13),
 C14(H14), C15(H15), C22(H22), C23(H23), C24(H24), C25(H25), C26(H26), C32(H32),
  C33(H33), C34(H34), C35(H35), C36(H36), C42(H42), C43(H43), C44(H44),
 C45(H45), C46(H46), C52(H52), C53(H53), C54(H54), C55(H55), C56(H56), C62(H62),
  C63(H63), C64(H64), C65(H65), C66(H66), C72(H72), C73(H73), C74(H74),
 C75(H75), C76(H76)
;
_shelx_shelxl_version_number 2014/7
_olex2_date_sample_data_collection 2016-06-07
_olex2_submission_special_instructions 'No special instructions were received'

loop_
_space_group_symop_operation_xyz
'x, y, z'
'-x+1/2, y+1/2, -z+1/2'
'-x, -y, -z'
'x-1/2, -y-1/2, z-1/2'

loop_
_atom_site_label
_atom_site_type_symbol
_atom_site_fract_x
_atom_site_fract_y
_atom_site_fract_z
_atom_site_U_iso_or_equiv
_atom_site_adp_type
_atom_site_occupancy
_atom_site_site_symmetry_order
_atom_site_calc_flag
_atom_site_refinement_flags_posn
_atom_site_refinement_flags_occupancy
_atom_site_disorder_assembly
_atom_site_disorder_group
Os1 Os 0.49976(2) 0.33734(2) 0.25691(2) 0.00889(3) Uani 1 1 d . . . .
Cl1 Cl 0.71551(4) 0.27131(3) 0.38950(3) 0.02188(12) Uani 1 1 d . . . .
Cl2 Cl 0.35926(4) 0.26092(3) 0.22135(2) 0.01289(10) Uani 1 1 d . . . .
Cl3 Cl 0.44445(4) 0.42489(3) 0.17183(2) 0.01506(10) Uani 1 1 d . . . .
Cl4 Cl 0.64217(4) 0.42045(3) 0.27802(2) 0.01491(10) Uani 1 1 d . . . .
P1 P 0.59524(4) 0.26777(3) 0.17724(2) 0.01186(11) Uani 1 1 d . . . .
P2 P 0.38763(4) 0.40960(3) 0.32460(2) 0.01058(11) Uani 1 1 d . . . .
C1 C 0.54144(16) 0.28108(11) 0.32100(10) 0.0122(4) Uani 1 1 d . . . .
C2 C 0.58643(16) 0.24445(12) 0.37545(10) 0.0138(4) Uani 1 1 d . . . .
C3 C 0.53809(17) 0.19499(12) 0.41385(10) 0.0139(4) Uani 1 1 d . . . .
C4 C 0.58835(16) 0.16089(12) 0.47208(10) 0.0135(4) Uani 1 1 d . . . .
C5 C 0.63293(17) 0.20275(12) 0.52219(10) 0.0159(4) Uani 1 1 d . . . .
H5 H 0.6316 0.2555 0.5202 0.019 Uiso 1 1 calc R . . .
C6 C 0.67918(17) 0.16725(13) 0.57495(10) 0.0177(5) Uani 1 1 d . . . .
H6 H 0.7077 0.1959 0.6095 0.021 Uiso 1 1 calc R . . .
C7 C 0.68393(17) 0.09018(13) 0.57748(10) 0.0190(5) Uani 1 1 d . . . .
H7 H 0.7181 0.0662 0.6128 0.023 Uiso 1 1 calc R . . .
C8 C 0.63860(18) 0.04835(13) 0.52823(10) 0.0192(5) Uani 1 1 d . . . .
H8 H 0.6413 -0.0044 0.5300 0.023 Uiso 1 1 calc R . . .
C9 C 0.58944(17) 0.08329(12) 0.47649(10) 0.0159(4) Uani 1 1 d . . . .
H9 H 0.5562 0.0543 0.4437 0.019 Uiso 1 1 calc R . . .
C10 C 0.43243(17) 0.16873(11) 0.39694(10) 0.0136(4) Uani 1 1 d . . . .
C11 C 0.40701(18) 0.14060(12) 0.33610(10) 0.0174(5) Uani 1 1 d . . . .
H11 H 0.4570 0.1408 0.3034 0.021 Uiso 1 1 calc R . . .
C12 C 0.30863(19) 0.11229(12) 0.32313(11) 0.0215(5) Uani 1 1 d . . . .
H12 H 0.2919 0.0928 0.2816 0.026 Uiso 1 1 calc R . . .
C13 C 0.23460(19) 0.11211(13) 0.37006(12) 0.0231(5) Uani 1 1 d . . . .
H13 H 0.1677 0.0922 0.3610 0.028 Uiso 1 1 calc R . . .
C14 C 0.25894(18) 0.14137(13) 0.43067(11) 0.0223(5) Uani 1 1 d . . . .
H14 H 0.2078 0.1425 0.4627 0.027 Uiso 1 1 calc R . . .
C15 C 0.35703(18) 0.16881(12) 0.44459(10) 0.0171(5) Uani 1 1 d . . . .
H15 H 0.3735 0.1877 0.4863 0.021 Uiso 1 1 calc R . . .
C21 C 0.61268(19) 0.17189(12) 0.20409(11) 0.0207(5) Uani 1 1 d . . . .
C22 C 0.5457(2) 0.11681(13) 0.17989(13) 0.0272(6) Uani 1 1 d . . . .
H22 H 0.4939 0.1291 0.1483 0.033 Uiso 1 1 calc R . . .
C23 C 0.5551(2) 0.04404(15) 0.20218(15) 0.0384(7) Uani 1 1 d . . . .
H23 H 0.5089 0.0069 0.1861 0.046 Uiso 1 1 calc R . . .
C24 C 0.6303(3) 0.02563(15) 0.24710(15) 0.0414(8) Uani 1 1 d . . . .
H24 H 0.6374 -0.0244 0.2611 0.050 Uiso 1 1 calc R . . .
C25 C 0.6954(2) 0.07919(16) 0.27180(13) 0.0363(7) Uani 1 1 d . . . .
H25 H 0.7471 0.0661 0.3032 0.044 Uiso 1 1 calc R . . .
C26 C 0.6866(2) 0.15334(14) 0.25115(11) 0.0263(6) Uani 1 1 d . . . .
H26 H 0.7309 0.1905 0.2692 0.032 Uiso 1 1 calc R . . .
C31 C 0.54168(18) 0.25421(13) 0.09530(10) 0.0180(5) Uani 1 1 d . . . .
C32 C 0.6046(2) 0.21697(17) 0.05214(12) 0.0338(7) Uani 1 1 d . . . .
H32 H 0.6725 0.2022 0.0656 0.041 Uiso 1 1 calc R . . .
C33 C 0.5697(2) 0.2014(2) -0.00943(14) 0.0606(11) Uani 1 1 d . . . .
H33 H 0.6134 0.1760 -0.0382 0.073 Uiso 1 1 calc R . . .
C34 C 0.4724(2) 0.2223(3) -0.02947(14) 0.0687(13) Uani 1 1 d . . . .
H34 H 0.4478 0.2105 -0.0718 0.082 Uiso 1 1 calc R . . .
C35 C 0.4098(2) 0.2606(2) 0.01204(13) 0.0461(9) Uani 1 1 d . . . .
H35 H 0.3424 0.2756 -0.0020 0.055 Uiso 1 1 calc R . . .
C36 C 0.44493(18) 0.27723(14) 0.07419(11) 0.0240(5) Uani 1 1 d . . . .
H36 H 0.4021 0.3046 0.1022 0.029 Uiso 1 1 calc R . . .
C41 C 0.72219(17) 0.30459(12) 0.15773(9) 0.0147(4) Uani 1 1 d . . . .
C42 C 0.81299(17) 0.26275(13) 0.15576(10) 0.0194(5) Uani 1 1 d . . . .
H42 H 0.8132 0.2125 0.1698 0.023 Uiso 1 1 calc R . . .
C43 C 0.90298(18) 0.29440(14) 0.13333(11) 0.0233(5) Uani 1 1 d . . . .
H43 H 0.9647 0.2658 0.1323 0.028 Uiso 1 1 calc R . . .
C44 C 0.90335(19) 0.36712(15) 0.11246(11) 0.0248(5) Uani 1 1 d . . . .
H44 H 0.9653 0.3885 0.0972 0.030 Uiso 1 1 calc R . . .
C45 C 0.81326(19) 0.40926(14) 0.11364(11) 0.0226(5) Uani 1 1 d . . . .
H45 H 0.8135 0.4593 0.0989 0.027 Uiso 1 1 calc R . . .
C46 C 0.72260(18) 0.37818(13) 0.13642(10) 0.0180(5) Uani 1 1 d . . . .
H46 H 0.6611 0.4070 0.1375 0.022 Uiso 1 1 calc R . . .
C51 C 0.25434(17) 0.38071(11) 0.31038(9) 0.0127(4) Uani 1 1 d . . . .
C52 C 0.21650(17) 0.31569(12) 0.33839(10) 0.0160(4) Uani 1 1 d . . . .
H52 H 0.2591 0.2884 0.3679 0.019 Uiso 1 1 calc R . . .
C53 C 0.11734(18) 0.29108(13) 0.32327(11) 0.0209(5) Uani 1 1 d . . . .
H53 H 0.0917 0.2477 0.3434 0.025 Uiso 1 1 calc R . . .
C54 C 0.05533(18) 0.32910(13) 0.27916(11) 0.0217(5) Uani 1 1 d . . . .
H54 H -0.0133 0.3126 0.2696 0.026 Uiso 1 1 calc R . . .
C55 C 0.09405(18) 0.39156(13) 0.24893(11) 0.0207(5) Uani 1 1 d . . . .
H55 H 0.0528 0.4167 0.2173 0.025 Uiso 1 1 calc R . . .
C56 C 0.19257(18) 0.41741(12) 0.26467(10) 0.0163(5) Uani 1 1 d . . . .
H56 H 0.2181 0.4606 0.2441 0.020 Uiso 1 1 calc R . . .
C61 C 0.41507(18) 0.40066(11) 0.41103(9) 0.0154(5) Uani 1 1 d . . . .
C62 C 0.51819(19) 0.40404(12) 0.43237(10) 0.0197(5) Uani 1 1 d . . . .
H62 H 0.5717 0.4069 0.4020 0.024 Uiso 1 1 calc R . . .
C63 C 0.5431(2) 0.40330(13) 0.49782(11) 0.0255(5) Uani 1 1 d . . . .
H63 H 0.6136 0.4053 0.5120 0.031 Uiso 1 1 calc R . . .
C64 C 0.4656(2) 0.39961(13) 0.54248(11) 0.0315(6) Uani 1 1 d . . . .
H64 H 0.4829 0.3981 0.5872 0.038 Uiso 1 1 calc R . . .
C65 C 0.3631(2) 0.39811(15) 0.52173(11) 0.0329(6) Uani 1 1 d . . . .
H65 H 0.3099 0.3966 0.5524 0.039 Uiso 1 1 calc R . . .
C66 C 0.3370(2) 0.39878(13) 0.45631(11) 0.0252(5) Uani 1 1 d . . . .
H66 H 0.2663 0.3980 0.4424 0.030 Uiso 1 1 calc R . . .
C71 C 0.38144(17) 0.51119(11) 0.31704(9) 0.0129(4) Uani 1 1 d . . . .
C72 C 0.45316(17) 0.55255(12) 0.28347(10) 0.0149(4) Uani 1 1 d . . . .
H72 H 0.5074 0.5283 0.2618 0.018 Uiso 1 1 calc R . . .
C73 C 0.44512(17) 0.62967(12) 0.28177(10) 0.0161(5) Uani 1 1 d . . . .
H73 H 0.4941 0.6577 0.2587 0.019 Uiso 1 1 calc R . . .
C74 C 0.36689(18) 0.66618(12) 0.31322(10) 0.0173(5) Uani 1 1 d . . . .
H74 H 0.3617 0.7188 0.3112 0.021 Uiso 1 1 calc R . . .
C75 C 0.29579(18) 0.62515(12) 0.34781(10) 0.0161(4) Uani 1 1 d . . . .
H75 H 0.2424 0.6498 0.3700 0.019 Uiso 1 1 calc R . . .
C76 C 0.30299(17) 0.54820(12) 0.34981(10) 0.0147(4) Uani 1 1 d . . . .
H76 H 0.2545 0.5204 0.3735 0.018 Uiso 1 1 calc R . . .
O1S O 0.5926(5) -0.0106(3) -0.0468(3) 0.0748(15) Uiso 0.5 1 d D P A -1
C2S C 0.4891(8) -0.0107(5) -0.0262(4) 0.058(2) Uiso 0.5 1 d D P A -1
C3S C 0.4950(8) -0.0166(6) 0.0507(4) 0.077(3) Uiso 0.5 1 d D P A -1
C4S C 0.6073(7) -0.0402(5) 0.0652(4) 0.078(2) Uiso 0.5 1 d D P A -1
C5S C 0.6477(7) -0.0588(5) -0.0032(4) 0.073(2) Uiso 0.5 1 d D P A -1
O6S O 0.4568(8) 0.5265(6) 0.0091(5) 0.102(4) Uiso 0.25 1 d . P B 1
C7S C 0.4992(12) 0.5805(9) 0.0613(7) 0.061(4) Uiso 0.25 1 d D P B 1
C8S C 0.6175(18) 0.5713(13) 0.0491(12) 0.101(9) Uiso 0.25 1 d D P B 1
C9S C 0.6287(14) 0.5004(9) 0.0149(8) 0.069(4) Uiso 0.25 1 d D P B 1
C10S C 0.4568(8) 0.5265(6) 0.0091(5) 0.102(4) Uiso 0.25 1 d . P B 1
C11S C 0.5363(13) -0.0058(11) 0.0366(9) 0.051(5) Uiso 0.25 1 d D P C 2
C12S C 0.6484(12) -0.0221(11) 0.0189(8) 0.072(5) Uiso 0.25 1 d D P C 2
C13S C 0.7047(14) -0.0273(10) 0.0843(8) 0.077(5) Uiso 0.25 1 d D P C 2
C21S C 0.4897(6) 0.5330(4) 0.0236(4) 0.0410(17) Uiso 0.5 1 d D P D 2
C22S C 0.5914(6) 0.5568(4) 0.0591(4) 0.0418(18) Uiso 0.5 1 d D P D 2
C23S C 0.5683(5) 0.6086(4) 0.1143(3) 0.0493(16) Uiso 0.5 1 d D P D 2

loop_
_atom_site_aniso_label
_atom_site_aniso_U_11
_atom_site_aniso_U_22
_atom_site_aniso_U_33
_atom_site_aniso_U_23
_atom_site_aniso_U_13
_atom_site_aniso_U_12
Os1 0.00913(5) 0.00877(4) 0.00877(4) 0.00110(3) 0.00020(3) -0.00054(3)
Cl1 0.0139(3) 0.0290(3) 0.0225(3) 0.0098(2) -0.0043(2) -0.0043(2)
Cl2 0.0117(2) 0.0135(2) 0.0135(2) -0.00228(18) 0.00047(18) -0.00240(19)
Cl3 0.0188(3) 0.0146(2) 0.0116(2) 0.00326(19) -0.00068(19) 0.0015(2)
Cl4 0.0132(3) 0.0145(2) 0.0171(2) 0.00020(19) 0.00017(19) -0.0044(2)
P1 0.0115(3) 0.0120(3) 0.0123(2) 0.0011(2) 0.0023(2) 0.0005(2)
P2 0.0133(3) 0.0098(3) 0.0087(2) 0.00067(19) 0.00082(19) -0.0008(2)
C1 0.0087(10) 0.0123(10) 0.0159(10) -0.0039(8) 0.0035(8) -0.0024(8)
C2 0.0109(11) 0.0149(11) 0.0155(10) 0.0008(8) -0.0013(8) -0.0002(8)
C3 0.0156(11) 0.0116(10) 0.0144(10) -0.0008(8) 0.0002(8) 0.0027(9)
C4 0.0101(11) 0.0165(11) 0.0139(10) 0.0046(8) 0.0011(8) 0.0009(8)
C5 0.0162(12) 0.0143(11) 0.0174(11) 0.0013(8) 0.0014(8) -0.0002(9)
C6 0.0159(12) 0.0254(12) 0.0118(10) -0.0010(9) 0.0005(8) -0.0017(9)
C7 0.0145(12) 0.0275(13) 0.0149(10) 0.0080(9) 0.0019(8) 0.0060(10)
C8 0.0211(13) 0.0156(11) 0.0210(11) 0.0057(9) 0.0024(9) 0.0047(9)
C9 0.0156(12) 0.0157(11) 0.0163(10) -0.0005(8) 0.0006(8) 0.0009(9)
C10 0.0162(11) 0.0089(10) 0.0157(10) 0.0044(8) -0.0021(8) 0.0022(8)
C11 0.0227(13) 0.0128(11) 0.0166(11) 0.0034(8) -0.0001(9) -0.0001(9)
C12 0.0299(14) 0.0143(11) 0.0197(11) 0.0022(9) -0.0090(10) -0.0037(10)
C13 0.0180(13) 0.0186(12) 0.0322(13) 0.0095(10) -0.0071(10) -0.0066(10)
C14 0.0169(12) 0.0236(12) 0.0266(12) 0.0092(10) 0.0027(9) 0.0031(10)
C15 0.0185(12) 0.0169(11) 0.0159(10) 0.0034(9) -0.0002(8) 0.0032(9)
C21 0.0252(13) 0.0154(11) 0.0221(11) 0.0028(9) 0.0121(10) 0.0047(10)
C22 0.0295(15) 0.0162(12) 0.0367(14) -0.0021(10) 0.0126(11) -0.0007(10)
C23 0.0405(18) 0.0176(13) 0.0579(19) 0.0011(12) 0.0189(14) -0.0019(12)
C24 0.049(2) 0.0202(14) 0.0562(19) 0.0106(13) 0.0258(15) 0.0122(13)
C25 0.0380(17) 0.0366(16) 0.0352(15) 0.0163(12) 0.0165(12) 0.0191(13)
C26 0.0288(14) 0.0267(13) 0.0238(12) 0.0054(10) 0.0089(10) 0.0079(11)
C31 0.0169(12) 0.0221(12) 0.0152(10) -0.0054(9) 0.0045(8) -0.0057(9)
C32 0.0161(13) 0.0589(19) 0.0266(13) -0.0185(13) 0.0014(10) 0.0031(12)
C33 0.0228(16) 0.124(3) 0.0347(16) -0.0465(19) 0.0036(12) 0.0102(18)
C34 0.0246(17) 0.155(4) 0.0259(15) -0.049(2) -0.0038(12) 0.008(2)
C35 0.0157(14) 0.100(3) 0.0226(13) -0.0192(15) -0.0017(10) 0.0050(15)
C36 0.0171(12) 0.0390(15) 0.0160(11) -0.0076(10) 0.0025(9) -0.0018(11)
C41 0.0129(11) 0.0206(11) 0.0106(10) -0.0019(8) 0.0008(8) -0.0021(9)
C42 0.0148(12) 0.0253(12) 0.0178(11) -0.0010(9) -0.0016(9) 0.0023(10)
C43 0.0126(12) 0.0376(15) 0.0196(11) -0.0036(10) 0.0009(9) 0.0017(10)
C44 0.0160(12) 0.0420(15) 0.0167(11) -0.0085(10) 0.0060(9) -0.0119(11)
C45 0.0254(14) 0.0242(13) 0.0185(11) -0.0020(9) 0.0057(9) -0.0084(10)
C46 0.0158(12) 0.0209(12) 0.0176(11) -0.0025(9) 0.0043(9) -0.0005(9)
C51 0.0140(11) 0.0130(10) 0.0114(10) -0.0031(8) 0.0036(8) 0.0015(8)
C52 0.0164(12) 0.0155(11) 0.0163(10) 0.0005(8) 0.0023(8) -0.0001(9)
C53 0.0198(13) 0.0199(12) 0.0234(12) -0.0026(9) 0.0075(9) -0.0051(10)
C54 0.0121(12) 0.0264(13) 0.0267(12) -0.0111(10) 0.0018(9) -0.0035(10)
C55 0.0196(13) 0.0227(12) 0.0196(11) -0.0050(9) -0.0034(9) 0.0049(10)
C56 0.0198(12) 0.0132(11) 0.0159(10) -0.0022(8) 0.0009(9) -0.0002(9)
C61 0.0286(13) 0.0086(10) 0.0088(10) 0.0005(8) -0.0012(8) -0.0013(9)
C62 0.0281(13) 0.0152(11) 0.0157(11) -0.0016(9) -0.0035(9) 0.0028(10)
C63 0.0376(15) 0.0156(12) 0.0225(12) -0.0025(9) -0.0142(10) 0.0024(11)
C64 0.063(2) 0.0196(13) 0.0117(11) 0.0018(9) -0.0084(11) -0.0051(13)
C65 0.0535(19) 0.0322(15) 0.0133(11) -0.0001(10) 0.0074(11) -0.0134(13)
C66 0.0339(15) 0.0274(13) 0.0145(11) -0.0006(10) 0.0036(10) -0.0102(11)
C71 0.0177(11) 0.0109(10) 0.0098(9) -0.0002(8) -0.0030(8) 0.0000(9)
C72 0.0181(12) 0.0147(11) 0.0121(10) -0.0008(8) 0.0000(8) -0.0001(9)
C73 0.0190(12) 0.0143(11) 0.0150(10) 0.0019(8) -0.0007(8) -0.0037(9)
C74 0.0240(13) 0.0122(11) 0.0154(10) -0.0010(8) -0.0039(9) 0.0007(9)
C75 0.0186(12) 0.0156(11) 0.0141(10) -0.0039(8) -0.0008(8) 0.0032(9)
C76 0.0172(12) 0.0149(11) 0.0118(10) 0.0008(8) 0.0000(8) -0.0006(9)

loop_
_atom_type_symbol
_atom_type_description
_atom_type_scat_dispersion_real
_atom_type_scat_dispersion_imag
_atom_type_scat_source
C C 0.0033 0.0016 'International Tables Vol C Tables 4.2.6.8 and 6.1.1.4'
H H 0.0000 0.0000 'International Tables Vol C Tables 4.2.6.8 and 6.1.1.4'
Cl Cl 0.1484 0.1585 'International Tables Vol C Tables 4.2.6.8 and 6.1.1.4'
O O 0.0106 0.0060 'International Tables Vol C Tables 4.2.6.8 and 6.1.1.4'
Os Os -1.2165 7.6030 'International Tables Vol C Tables 4.2.6.8 and 6.1.1.4'
P P 0.1023 0.0942 'International Tables Vol C Tables 4.2.6.8 and 6.1.1.4'

loop_
_geom_angle_atom_site_label_1
_geom_angle_atom_site_label_2
_geom_angle_atom_site_label_3
_geom_angle
_geom_angle_site_symmetry_1
_geom_angle_site_symmetry_3
Cl2 Os1 Cl3 86.724(17) . .
Cl2 Os1 Cl4 172.229(16) . .
Cl2 Os1 P1 83.588(17) . .
Cl2 Os1 P2 91.553(17) . .
Cl4 Os1 Cl3 86.476(18) . .
Cl4 Os1 P1 92.539(18) . .
Cl4 Os1 P2 91.558(18) . .
P1 Os1 Cl3 89.033(17) . .
P2 Os1 Cl3 84.679(17) . .
P2 Os1 P1 172.270(18) . .
C1 Os1 Cl2 96.80(7) . .
C1 Os1 Cl3 175.60(7) . .
C1 Os1 Cl4 90.17(7) . .
C1 Os1 P1 93.97(6) . .
C1 Os1 P2 92.57(7) . .
C21 P1 Os1 109.77(7) . .
C21 P1 C31 101.42(11) . .
C31 P1 Os1 120.87(8) . .
C41 P1 Os1 116.06(7) . .
C41 P1 C21 107.87(11) . .
C41 P1 C31 99.22(10) . .
C51 P2 Os1 109.35(7) . .
C51 P2 C61 106.99(10) . .
C51 P2 C71 103.43(10) . .
C61 P2 Os1 114.83(7) . .
C61 P2 C71 100.28(9) . .
C71 P2 Os1 120.62(7) . .
C2 C1 Os1 171.01(17) . .
C1 C2 Cl1 111.81(15) . .
C3 C2 Cl1 122.23(17) . .
C3 C2 C1 126.0(2) . .
C2 C3 C4 123.3(2) . .
C2 C3 C10 120.42(19) . .
C10 C3 C4 116.14(18) . .
C5 C4 C3 123.03(19) . .
C5 C4 C9 119.09(19) . .
C9 C4 C3 117.87(19) . .
C6 C5 C4 120.0(2) . .
C7 C6 C5 120.4(2) . .
C8 C7 C6 119.8(2) . .
C9 C8 C7 120.1(2) . .
C8 C9 C4 120.5(2) . .
C11 C10 C3 121.69(19) . .
C11 C10 C15 119.2(2) . .
C15 C10 C3 119.01(19) . .
C12 C11 C10 120.1(2) . .
C13 C12 C11 120.7(2) . .
C12 C13 C14 119.5(2) . .
C15 C14 C13 120.4(2) . .
C14 C15 C10 120.0(2) . .
C22 C21 P1 119.30(19) . .
C26 C21 P1 121.28(19) . .
C26 C21 C22 119.3(2) . .
C23 C22 C21 119.9(3) . .
C24 C23 C22 120.5(3) . .
C25 C24 C23 120.2(3) . .
C24 C25 C26 120.6(3) . .
C21 C26 C25 119.5(3) . .
C32 C31 P1 116.59(19) . .
C36 C31 P1 124.82(16) . .
C36 C31 C32 118.6(2) . .
C33 C32 C31 120.9(3) . .
C34 C33 C32 120.2(3) . .
C33 C34 C35 119.7(3) . .
C34 C35 C36 120.4(3) . .
C31 C36 C35 120.1(2) . .
C42 C41 P1 124.90(17) . .
C42 C41 C46 119.5(2) . .
C46 C41 P1 115.22(17) . .
C43 C42 C41 120.1(2) . .
C44 C43 C42 120.4(2) . .
C43 C44 C45 120.1(2) . .
C44 C45 C46 120.0(2) . .
C45 C46 C41 119.9(2) . .
C52 C51 P2 120.78(17) . .
C56 C51 P2 119.96(16) . .
C56 C51 C52 118.7(2) . .
C53 C52 C51 120.3(2) . .
C54 C53 C52 120.6(2) . .
C53 C54 C55 119.4(2) . .
C56 C55 C54 120.4(2) . .
C55 C56 C51 120.5(2) . .
C62 C61 P2 117.81(16) . .
C62 C61 C66 119.2(2) . .
C66 C61 P2 122.64(18) . .
C63 C62 C61 120.3(2) . .
C64 C63 C62 120.3(2) . .
C65 C64 C63 119.8(2) . .
C64 C65 C66 120.6(2) . .
C65 C66 C61 119.9(3) . .
C72 C71 P2 123.20(16) . .
C72 C71 C76 119.29(19) . .
C76 C71 P2 117.44(16) . .
C71 C72 C73 119.7(2) . .
C74 C73 C72 121.1(2) . .
C73 C74 C75 119.5(2) . .
C76 C75 C74 119.9(2) . .
C75 C76 C71 120.5(2) . .
C2S O1S C5S 105.4(6) . .
O1S C2S C3S 106.4(6) . .
C4S C3S C2S 103.5(7) . .
C3S C4S C5S 102.6(7) . .
O1S C5S C4S 105.9(7) . .
O6S O6S C7S 108.6(12) 3_665 .
C9S O6S O6S 107.0(14) 3_665 3_665
C9S O6S C7S 142.1(13) 3_665 .
C9S O6S C10S 107.0(14) 3_665 3_665
C10S O6S O6S 0.0 3_665 3_665
C10S O6S C7S 108.6(12) 3_665 .
O6S C7S C8S 98.6(13) . .
C9S C8S C7S 106.3(19) . .
O6S C9S C8S 114.7(16) 3_665 .
C10S C9S O6S 0.0 3_665 3_665
C10S C9S C8S 114.7(16) 3_665 .
C12S C11S C11S 107.4(15) . 3_655
C13S C12S C11S 103.2(14) . .
C22S C21S C21S 110.5(8) . 3_665
C23S C22S C21S 110.4(6) . .

loop_
_geom_bond_atom_site_label_1
_geom_bond_atom_site_label_2
_geom_bond_distance
_geom_bond_site_symmetry_2
Os1 Cl2 2.3777(5) .
Os1 Cl3 2.4583(5) .
Os1 Cl4 2.4009(5) .
Os1 P1 2.4366(5) .
Os1 P2 2.4240(5) .
Os1 C1 1.746(2) .
Cl1 C2 1.752(2) .
P1 C21 1.824(2) .
P1 C31 1.836(2) .
P1 C41 1.824(2) .
P2 C51 1.815(2) .
P2 C61 1.827(2) .
P2 C71 1.835(2) .
C1 C2 1.419(3) .
C2 C3 1.358(3) .
C3 C4 1.489(3) .
C3 C10 1.477(3) .
C4 C5 1.396(3) .
C4 C9 1.399(3) .
C5 C6 1.389(3) .
C6 C7 1.388(3) .
C7 C8 1.386(3) .
C8 C9 1.384(3) .
C10 C11 1.392(3) .
C10 C15 1.408(3) .
C11 C12 1.388(3) .
C12 C13 1.384(3) .
C13 C14 1.392(3) .
C14 C15 1.383(3) .
C21 C22 1.399(4) .
C21 C26 1.388(4) .
C22 C23 1.392(4) .
C23 C24 1.370(4) .
C24 C25 1.369(4) .
C25 C26 1.404(4) .
C31 C32 1.398(3) .
C31 C36 1.377(3) .
C32 C33 1.373(4) .
C33 C34 1.366(4) .
C34 C35 1.382(4) .
C35 C36 1.389(3) .
C41 C42 1.395(3) .
C41 C46 1.396(3) .
C42 C43 1.386(3) .
C43 C44 1.378(4) .
C44 C45 1.389(4) .
C45 C46 1.392(3) .
C51 C52 1.400(3) .
C51 C56 1.390(3) .
C52 C53 1.383(3) .
C53 C54 1.381(3) .
C54 C55 1.387(3) .
C55 C56 1.385(3) .
C61 C62 1.393(3) .
C61 C66 1.398(3) .
C62 C63 1.389(3) .
C63 C64 1.385(4) .
C64 C65 1.382(4) .
C65 C66 1.391(3) .
C71 C72 1.390(3) .
C71 C76 1.404(3) .
C72 C73 1.391(3) .
C73 C74 1.384(3) .
C74 C75 1.393(3) .
C75 C76 1.388(3) .
O1S C2S 1.414(10) .
O1S C5S 1.428(9) .
C2S C3S 1.601(11) .
C3S C4S 1.533(11) .
C4S C5S 1.564(10) .
O6S O6S 1.52(2) 3_665
O6S C7S 1.545(18) .
O6S C9S 1.293(18) 3_665
O6S C10S 1.52(2) 3_665
C7S C8S 1.56(2) .
C8S C9S 1.47(2) .
C9S O6S 1.293(18) 3_665
C9S C10S 1.293(18) 3_665
C11S C11S 1.78(4) 3_655
C11S C12S 1.531(16) .
C12S C13S 1.526(16) .
C21S C21S 1.569(15) 3_665
C21S C22S 1.548(10) .
C22S C23S 1.515(9) .

loop_
_geom_torsion_atom_site_label_1
_geom_torsion_atom_site_label_2
_geom_torsion_atom_site_label_3
_geom_torsion_atom_site_label_4
_geom_torsion
_geom_torsion_site_symmetry_1
_geom_torsion_site_symmetry_4
Os1 P1 C21 C22 98.60(18) . .
Os1 P1 C21 C26 -77.11(19) . .
Os1 P1 C31 C32 176.69(17) . .
Os1 P1 C31 C36 -4.0(2) . .
Os1 P1 C41 C42 131.39(17) . .
Os1 P1 C41 C46 -56.18(17) . .
Os1 P2 C51 C52 78.96(17) . .
Os1 P2 C51 C56 -92.36(16) . .
Os1 P2 C61 C62 44.85(19) . .
Os1 P2 C61 C66 -142.25(17) . .
Os1 P2 C71 C72 -13.6(2) . .
Os1 P2 C71 C76 169.70(13) . .
Cl1 C2 C3 C4 1.9(3) . .
Cl1 C2 C3 C10 -174.44(16) . .
P1 C21 C22 C23 -177.02(19) . .
P1 C21 C26 C25 178.13(17) . .
P1 C31 C32 C33 177.2(3) . .
P1 C31 C36 C35 -176.5(2) . .
P1 C41 C42 C43 172.70(17) . .
P1 C41 C46 C45 -173.06(17) . .
P2 C51 C52 C53 -174.93(16) . .
P2 C51 C56 C55 173.80(16) . .
P2 C61 C62 C63 175.06(17) . .
P2 C61 C66 C65 -174.67(18) . .
P2 C71 C72 C73 -177.84(16) . .
P2 C71 C76 C75 178.00(16) . .
C1 C2 C3 C4 -177.2(2) . .
C1 C2 C3 C10 6.4(3) . .
C2 C3 C4 C5 55.0(3) . .
C2 C3 C4 C9 -125.7(2) . .
C2 C3 C10 C11 51.2(3) . .
C2 C3 C10 C15 -132.0(2) . .
C3 C4 C5 C6 -179.6(2) . .
C3 C4 C9 C8 177.43(19) . .
C3 C10 C11 C12 176.1(2) . .
C3 C10 C15 C14 -177.09(19) . .
C4 C3 C10 C11 -125.4(2) . .
C4 C3 C10 C15 51.4(3) . .
C4 C5 C6 C7 1.7(3) . .
C5 C4 C9 C8 -3.2(3) . .
C5 C6 C7 C8 -2.6(3) . .
C6 C7 C8 C9 0.5(3) . .
C7 C8 C9 C4 2.4(3) . .
C9 C4 C5 C6 1.1(3) . .
C10 C3 C4 C5 -128.5(2) . .
C10 C3 C4 C9 50.8(3) . .
C10 C11 C12 C13 0.5(3) . .
C11 C10 C15 C14 -0.2(3) . .
C11 C12 C13 C14 0.7(3) . .
C12 C13 C14 C15 -1.6(3) . .
C13 C14 C15 C10 1.3(3) . .
C15 C10 C11 C12 -0.7(3) . .
C21 P1 C31 C32 -61.8(2) . .
C21 P1 C31 C36 117.5(2) . .
C21 P1 C41 C42 7.8(2) . .
C21 P1 C41 C46 -179.78(16) . .
C21 C22 C23 C24 -0.9(4) . .
C22 C21 C26 C25 2.4(3) . .
C22 C23 C24 C25 1.8(4) . .
C23 C24 C25 C26 -0.5(4) . .
C24 C25 C26 C21 -1.6(4) . .
C26 C21 C22 C23 -1.2(3) . .
C31 P1 C21 C22 -30.4(2) . .
C31 P1 C21 C26 153.91(19) . .
C31 P1 C41 C42 -97.5(2) . .
C31 P1 C41 C46 74.97(17) . .
C31 C32 C33 C34 0.0(6) . .
C32 C31 C36 C35 2.8(4) . .
C32 C33 C34 C35 1.4(7) . .
C33 C34 C35 C36 -0.7(6) . .
C34 C35 C36 C31 -1.5(5) . .
C36 C31 C32 C33 -2.1(4) . .
C41 P1 C21 C22 -134.07(18) . .
C41 P1 C21 C26 50.2(2) . .
C41 P1 C31 C32 48.7(2) . .
C41 P1 C31 C36 -132.0(2) . .
C41 C42 C43 C44 -0.4(3) . .
C42 C41 C46 C45 -0.2(3) . .
C42 C43 C44 C45 -0.1(3) . .
C43 C44 C45 C46 0.5(3) . .
C44 C45 C46 C41 -0.3(3) . .
C46 C41 C42 C43 0.6(3) . .
C51 P2 C61 C62 166.39(17) . .
C51 P2 C61 C66 -20.7(2) . .
C51 P2 C71 C72 -136.10(18) . .
C51 P2 C71 C76 47.21(18) . .
C51 C52 C53 C54 1.7(3) . .
C52 C51 C56 C55 2.3(3) . .
C52 C53 C54 C55 1.4(3) . .
C53 C54 C55 C56 -2.6(3) . .
C54 C55 C56 C51 0.7(3) . .
C56 C51 C52 C53 -3.5(3) . .
C61 P2 C51 C52 -45.99(19) . .
C61 P2 C51 C56 142.70(16) . .
C61 P2 C71 C72 113.50(19) . .
C61 P2 C71 C76 -63.19(18) . .
C61 C62 C63 C64 -0.3(3) . .
C62 C61 C66 C65 -1.9(3) . .
C62 C63 C64 C65 -1.3(4) . .
C63 C64 C65 C66 1.3(4) . .
C64 C65 C66 C61 0.3(4) . .
C66 C61 C62 C63 1.9(3) . .
C71 P2 C51 C52 -151.34(16) . .
C71 P2 C51 C56 37.35(18) . .
C71 P2 C61 C62 -86.02(18) . .
C71 P2 C61 C66 86.9(2) . .
C71 C72 C73 C74 0.2(3) . .
C72 C71 C76 C75 1.2(3) . .
C72 C73 C74 C75 0.8(3) . .
C73 C74 C75 C76 -0.8(3) . .
C74 C75 C76 C71 -0.1(3) . .
C76 C71 C72 C73 -1.2(3) . .
O1S C2S C3S C4S -14.6(10) . .
C2S O1S C5S C4S -42.0(9) . .
C2S C3S C4S C5S -9.5(9) . .
C3S C4S C5S O1S 31.1(9) . .
C5S O1S C2S C3S 35.1(9) . .
O6S O6S C7S C8S 20.1(17) 3_665 .
O6S C7S C8S C9S -20.5(19) . .
C7S C8S C9S O6S 15(2) . 3_665
C7S C8S C9S C10S 15(2) . 3_665
C9S O6S C7S C8S 180(2) 3_665 .
C10S O6S C7S C8S 20.1(17) 3_665 .
C11S C11S C12S C13S 177.3(17) 3_655 .
C21S C21S C22S C23S -168.0(7) 3_665 .
